data_1528100
loop_
_publ_author_name
'Strijk, B.'
'MacGillavry, C.H.'

_publ_section_title
;
 A high temperature modification of Na N O2
;
_journal_name_full
;
Recueil des Travaux Chimiques des Pays-Bas et de la Belgique
;
_journal_page_first 705
_journal_page_last 712
_journal_volume 62
_journal_year 1943
_chemical_formula_sum 'N Na O2'
_chemical_name_systematic 'Na (N O2)'
_space_group_IT_number 71
_symmetry_space_group_name_Hall '-I 2 2'
_symmetry_space_group_name_H-M 'I m m m'
_cell_angle_alpha 90
_cell_angle_beta 90
_cell_angle_gamma 90
_cell_formula_units_Z 2
_cell_length_a 3.69
_cell_length_b 5.68
_cell_length_c 5.33
_cell_volume 111.713
_citation_journal_id_ASTM RTCPA3
_cod_data_source_file Strijk_RTCPA3_1943_1532.cif
_cod_data_source_block N1Na1O2
_cod_original_cell_volume 111.7125
_cod_original_formula_sum 'N1 Na1 O2'
_cod_database_code 1528100

loop_
_symmetry_equiv_pos_as_xyz
x,y,z
-x,-y,z
x,-y,-z
-x,y,-z
-x,-y,-z
x,y,-z
-x,y,z
x,-y,z
x+1/2,y+1/2,z+1/2
-x+1/2,-y+1/2,z+1/2
x+1/2,-y+1/2,-z+1/2
-x+1/2,y+1/2,-z+1/2
-x+1/2,-y+1/2,-z+1/2
x+1/2,y+1/2,-z+1/2
-x+1/2,y+1/2,z+1/2
x+1/2,-y+1/2,z+1/2

loop_
_atom_site_label
_atom_site_type_symbol
_atom_site_fract_x
_atom_site_fract_y
_atom_site_fract_z
_atom_site_occupancy
_atom_site_U_iso_or_equiv
O1 O-2 0 -0.047 0.208 0.5 0.0
Na1 Na+1 0 0.453 0 0.5 0.0
N1 N+3 0 0.09 0 0.5 0.0
